data_7702614
loop_
_publ_author_name
'Grove, Hilde'
'Sletten, Jorunn'
'Julve, Miguel'
'Lloret, Francesc'

_publ_contact_author
;Prof Jorunn Sletten
Department of Chemistry
University of Bergen
Allegaten 41
N-5007 Bergen
NORWAY
;
_publ_section_title
;
 Solid state polymerization causing transition to a ferromagnetic state.
 Crystal structures and magnetic properties of
 [Cu2(dpp)(H2O)(dmso)Cl4]&#x00B7;dmso and [Cu2(dpp)Cl4]n
 (dpp&#x00A0;=&#x00A0;2,3-bis(2-pyridyl)pyrazine)
;
_journal_issue 17
_journal_name_full 'Journal of the Chemical Society, Dalton Transactions'
_journal_page_first 2487
_journal_paper_doi 10.1039/b103588f
_journal_year 2001
_chemical_compound_source 'synthesized by H. Grove'
_chemical_formula_analytical 'C14 H10 Cl4 Cu2 N4'
_chemical_formula_structural '[Cu (C14 H10 N4) Cl4]n'
_chemical_formula_sum 'C14 H10 Cl4 Cu2 N4'
_chemical_formula_weight 503.14
_space_group_IT_number 14
_space_group_name_Hall '-P 2ybc'
_space_group_name_H-M_alt 'P 1 21/c 1'
_symmetry_cell_setting monoclinic
_symmetry_space_group_name_H-M 'P 1 21/c 1'
_atom_sites_solution_hydrogens geom
_atom_sites_solution_primary direct
_atom_sites_solution_secondary difmap
_audit_creation_method SHELXL
_cell_angle_alpha 90.00
_cell_angle_beta 91.876(3)
_cell_angle_gamma 90.00
_cell_formula_units_Z 4
_cell_length_a 15.1964(3)
_cell_length_b 15.0813(8)
_cell_length_c 7.2346(4)
_cell_measurement_temperature 173(2)
_cell_measurement_theta_max 25
_cell_measurement_theta_min 4
_cell_volume 1657.15(13)
_computing_cell_refinement 'SAINT, version 5.00'
_computing_data_collection 'SMART, version 5.054'
_computing_data_reduction 'SAINT, version 5.00'
_computing_molecular_graphics 'XP, version 4.3, 1992'
_computing_publication_material 'CIFTAB, Sheldrick, 1993'
_computing_structure_refinement 'SHELXL-93 (Sheldrick, 1993)'
_computing_structure_solution 'SHELXS-86 (Sheldrick, 1990)'
_diffrn_ambient_temperature 173(2)
_diffrn_measurement_device '2K SMART CCD'
_diffrn_measurement_method \w
_diffrn_radiation_monochromator graphite
_diffrn_radiation_source 'fine-focus sealed tube'
_diffrn_radiation_type MoK\a
_diffrn_radiation_wavelength 0.71073
_diffrn_reflns_av_R_equivalents 0.0867
_diffrn_reflns_av_sigmaI/netI 0.0993
_diffrn_reflns_limit_h_max 21
_diffrn_reflns_limit_h_min -21
_diffrn_reflns_limit_k_max 18
_diffrn_reflns_limit_k_min -21
_diffrn_reflns_limit_l_max 9
_diffrn_reflns_limit_l_min -10
_diffrn_reflns_number 11809
_diffrn_reflns_theta_max 26.99
_diffrn_reflns_theta_min 1.34
_diffrn_standards_decay_% 0
_diffrn_standards_number '50 first frames remeasured at end of data collection'
_exptl_absorpt_coefficient_mu 3.215
_exptl_absorpt_correction_T_max 'see above'
_exptl_absorpt_correction_T_min 'ratio of min to max absorption 0.813466'
_exptl_absorpt_correction_type 'semiempirical, SADABS'
_exptl_crystal_colour green
_exptl_crystal_density_diffrn 2.017
_exptl_crystal_description needle
_exptl_crystal_F_000 992
_exptl_crystal_size_max 0.31
_exptl_crystal_size_mid 0.07
_exptl_crystal_size_min 0.05
_refine_diff_density_max 0.580
_refine_diff_density_min -0.524
_refine_diff_density_rms '0.128 #===END'
_refine_ls_extinction_method none
_refine_ls_goodness_of_fit_all 0.975
_refine_ls_goodness_of_fit_obs 1.077
_refine_ls_hydrogen_treatment 'riding model'
_refine_ls_matrix_type full
_refine_ls_number_parameters 217
_refine_ls_number_reflns 3599
_refine_ls_number_restraints 0
_refine_ls_restrained_S_all 1.437
_refine_ls_restrained_S_obs 1.077
_refine_ls_R_factor_all 0.0997
_refine_ls_R_factor_obs 0.0445
_refine_ls_shift/esd_max 0.001
_refine_ls_shift/esd_mean 0.000
_refine_ls_structure_factor_coef Fsqd
_refine_ls_weighting_details 'w=1/[\s^2^(Fo^2^)+(0.0239P)^2^+0.0000P] where P=(Fo^2^+2Fc^2^)/3'
_refine_ls_weighting_scheme calc
_refine_ls_wR_factor_all 0.1164
_refine_ls_wR_factor_obs 0.0676
_reflns_number_observed 2258
_reflns_number_total 3630
_reflns_observed_criterion >2sigma(I)
_cod_data_source_file b103588f.txt
_cod_data_source_block cudppclpoly
_cod_depositor_comments
;
The following automatic conversions were performed:

data item '_refine_ls_weighting_scheme' value 'calc
w=1/[\s^2^(Fo^2^)+(0.0239P)^2^+0.0000P] where P=(Fo^2^+2Fc^2^)/3' was
changed to 'calc'. A new data item '_refine_ls_weighting_details' was
created with the value set to
'w=1/[\s^2^(Fo^2^)+(0.0239P)^2^+0.0000P] where P=(Fo^2^+2Fc^2^)/3'.

Automatic conversion script
Id: cif_fix_values 6909 2019-04-08 15:41:33Z antanas 
;
_cod_original_sg_symbol_H-M 'P 21 / c'
_cod_database_code 7702614

loop_
_symmetry_equiv_pos_as_xyz
'x, y, z'
'-x, y+1/2, -z+1/2'
'-x, -y, -z'
'x, -y-1/2, z-1/2'

loop_
_atom_site_aniso_label
_atom_site_aniso_U_11
_atom_site_aniso_U_22
_atom_site_aniso_U_33
_atom_site_aniso_U_23
_atom_site_aniso_U_13
_atom_site_aniso_U_12
Cu1 0.0179(3) 0.0188(3) 0.0239(3) -0.0025(3) 0.0042(3) 0.0008(3)
Cu2 0.0165(3) 0.0223(3) 0.0206(3) -0.0016(3) 0.0043(2) 0.0030(3)
Cl1 0.0226(6) 0.0268(7) 0.0216(6) -0.0022(5) 0.0025(5) 0.0061(5)
Cl2 0.0224(6) 0.0198(7) 0.0306(7) -0.0024(6) -0.0002(5) -0.0002(5)
Cl3 0.0176(6) 0.0345(8) 0.0323(7) -0.0047(6) 0.0012(5) 0.0005(5)
Cl4 0.0237(6) 0.0279(7) 0.0272(7) -0.0009(6) 0.0069(5) 0.0093(6)
N1 0.014(2) 0.024(2) 0.019(2) -0.003(2) 0.002(2) 0.002(2)
N2 0.016(2) 0.019(2) 0.019(2) 0.000(2) 0.003(2) 0.000(2)
N3 0.015(2) 0.018(2) 0.020(2) 0.002(2) 0.003(2) 0.000(2)
N4 0.021(2) 0.016(2) 0.017(2) 0.000(2) 0.003(2) 0.004(2)
C1 0.020(3) 0.027(3) 0.027(3) -0.007(2) 0.005(2) 0.003(2)
C2 0.018(3) 0.029(3) 0.026(3) -0.008(2) 0.008(2) -0.009(2)
C3 0.030(3) 0.020(3) 0.023(3) 0.002(2) 0.000(2) -0.004(2)
C4 0.018(2) 0.028(3) 0.023(3) -0.003(2) 0.003(2) 0.002(2)
C5 0.016(2) 0.020(3) 0.014(2) -0.002(2) 0.001(2) 0.003(2)
C6 0.012(2) 0.021(3) 0.018(3) 0.001(2) -0.002(2) 0.002(2)
C7 0.023(3) 0.013(3) 0.029(3) 0.002(2) 0.001(2) -0.007(2)
C8 0.019(2) 0.020(3) 0.026(3) 0.000(2) 0.004(2) -0.002(2)
C9 0.013(2) 0.018(3) 0.017(3) 0.003(2) -0.002(2) -0.001(2)
C10 0.019(2) 0.018(3) 0.014(2) 0.001(2) -0.002(2) 0.002(2)
C11 0.023(3) 0.021(3) 0.026(3) -0.003(2) 0.003(2) 0.002(2)
C12 0.026(3) 0.017(3) 0.026(3) 0.000(2) -0.003(2) -0.004(2)
C13 0.035(3) 0.013(3) 0.024(3) -0.004(2) 0.000(2) -0.002(2)
C14 0.030(3) 0.023(3) 0.022(3) 0.000(2) 0.006(2) 0.006(2)

loop_
_atom_site_label
_atom_site_type_symbol
_atom_site_fract_x
_atom_site_fract_y
_atom_site_fract_z
_atom_site_U_iso_or_equiv
_atom_site_thermal_displace_type
_atom_site_occupancy
_atom_site_calc_flag
_atom_site_refinement_flags
Cu1 Cu 0.13187(3) 0.22624(4) 0.13544(8) 0.0201(2) Uani 1 d .
Cu2 Cu 0.47448(3) 0.01641(4) -0.26532(8) 0.0197(2) Uani 1 d .
Cl1 Cl 0.02874(7) 0.26241(8) 0.3495(2) 0.0237(3) Uani 1 d .
Cl2 Cl 0.17900(7) 0.36619(8) 0.1043(2) 0.0243(3) Uani 1 d .
Cl3 Cl 0.58066(7) 0.11163(8) -0.1760(2) 0.0281(3) Uani 1 d .
Cl4 Cl 0.57156(7) -0.08056(8) -0.3856(2) 0.0261(3) Uani 1 d .
N1 N 0.1100(2) 0.0945(2) 0.1598(5) 0.0191(9) Uani 1 d .
N2 N 0.2520(2) 0.1757(2) 0.0511(5) 0.0179(9) Uani 1 d .
N3 N 0.3812(2) 0.0923(2) -0.1423(5) 0.0179(9) Uani 1 d .
N4 N 0.3714(2) -0.0686(2) -0.2722(5) 0.0181(9) Uani 1 d .
C1 C 0.0403(3) 0.0573(3) 0.2390(6) 0.0247(12) Uani 1 d .
H1 H -0.0096(3) 0.0933(3) 0.2605(6) 0.030 Uiso 1 calc R
C2 C 0.0378(3) -0.0303(3) 0.2904(6) 0.0243(12) Uani 1 d .
H2 H -0.0144(3) -0.0557(3) 0.3361(6) 0.029 Uiso 1 calc R
C3 C 0.1131(3) -0.0804(3) 0.2738(6) 0.0242(11) Uani 1 d .
H3 H 0.1151(3) -0.1397(3) 0.3177(6) 0.029 Uiso 1 calc R
C4 C 0.1854(3) -0.0432(3) 0.1927(6) 0.0228(11) Uani 1 d .
H4 H 0.2382(3) -0.0763(3) 0.1822(6) 0.027 Uiso 1 calc R
C5 C 0.1800(3) 0.0422(3) 0.1273(6) 0.0168(10) Uani 1 d .
C6 C 0.2493(3) 0.0869(3) 0.0264(6) 0.0172(10) Uani 1 d .
C7 C 0.3195(3) 0.2211(3) -0.0149(6) 0.0217(11) Uani 1 d .
H7 H 0.3208(3) 0.2838(3) -0.0036(6) 0.026 Uiso 1 calc R
C8 C 0.3876(3) 0.1780(3) -0.0992(6) 0.0213(11) Uani 1 d .
H8 H 0.4395(3) 0.2097(3) -0.1269(6) 0.026 Uiso 1 calc R
C9 C 0.3090(3) 0.0464(3) -0.0945(6) 0.0162(10) Uani 1 d .
C10 C 0.2978(3) -0.0390(3) -0.1916(6) 0.0171(11) Uani 1 d .
C11 C 0.2177(3) -0.0825(3) -0.2167(6) 0.0232(11) Uani 1 d .
H11 H 0.1656(3) -0.0586(3) -0.1677(6) 0.028 Uiso 1 calc R
C12 C 0.2154(3) -0.1612(3) -0.3144(6) 0.0230(11) Uani 1 d .
H12 H 0.1616(3) -0.1929(3) -0.3297(6) 0.028 Uiso 1 calc R
C13 C 0.2900(3) -0.1937(3) -0.3887(6) 0.0240(12) Uani 1 d .
H13 H 0.2892(3) -0.2483(3) -0.4541(6) 0.029 Uiso 1 calc R
C14 C 0.3676(3) -0.1448(3) -0.3667(6) 0.0250(12) Uani 1 d .
H14 H 0.4196(3) -0.1665(3) -0.4206(6) 0.030 Uiso 1 calc R

loop_
_atom_type_symbol
_atom_type_description
_atom_type_scat_dispersion_real
_atom_type_scat_dispersion_imag
_atom_type_scat_source
C C 0.0033 0.0016 'International Tables Vol C Tables 4.2.6.8 and 6.1.1.4'
H H 0.0000 0.0000 'International Tables Vol C Tables 4.2.6.8 and 6.1.1.4'
N N 0.0061 0.0033 'International Tables Vol C Tables 4.2.6.8 and 6.1.1.4'
Cl Cl 0.1484 0.1585 'International Tables Vol C Tables 4.2.6.8 and 6.1.1.4'
Cu Cu 0.3201 1.2651 'International Tables Vol C Tables 4.2.6.8 and 6.1.1.4'

loop_
_geom_angle_atom_site_label_1
_geom_angle_atom_site_label_2
_geom_angle_atom_site_label_3
_geom_angle
_geom_angle_site_symmetry_3
N1 Cu1 N2 79.31(14) .
N1 Cu1 Cl2 170.74(10) .
N2 Cu1 Cl2 91.67(11) .
N1 Cu1 Cl1 93.25(10) .
N2 Cu1 Cl1 154.59(11) .
Cl2 Cu1 Cl1 94.08(5) .
N1 Cu1 Cl1 92.18(11) 4_565
N2 Cu1 Cl1 107.83(10) 4_565
Cl2 Cu1 Cl1 92.58(4) 4_565
Cl1 Cu1 Cl1 96.63(4) 4_565
N4 Cu2 N3 79.53(14) .
N4 Cu2 Cl3 164.42(11) .
N3 Cu2 Cl3 91.08(11) .
N4 Cu2 Cl4 95.43(11) .
N3 Cu2 Cl4 173.76(11) .
Cl3 Cu2 Cl4 93.01(5) .
N4 Cu2 Cl4 91.53(11) 3_654
N3 Cu2 Cl4 92.47(10) 3_654
Cl3 Cu2 Cl4 101.35(5) 3_654
Cl4 Cu2 Cl4 91.34(4) 3_654
Cu1 Cl1 Cu1 98.46(4) 4_566
C1 N1 C5 117.9(4) .
C1 N1 Cu1 125.5(3) .
C5 N1 Cu1 115.2(3) .
C7 N2 C6 118.7(4) .
C7 N2 Cu1 127.4(3) .
C6 N2 Cu1 112.2(3) .
C8 N3 C9 119.4(4) .
C8 N3 Cu2 126.7(3) .
C9 N3 Cu2 113.9(3) .
C14 N4 C10 118.8(4) .
C14 N4 Cu2 125.3(3) .
C10 N4 Cu2 115.5(3) .
N1 C1 C2 123.1(4) .
N1 C1 H1 118.4(3) .
C2 C1 H1 118.4(3) .
C1 C2 C3 118.2(4) .
C1 C2 H2 120.9(3) .
C3 C2 H2 120.9(3) .
C2 C3 C4 119.2(5) .
C2 C3 H3 120.4(3) .
C4 C3 H3 120.4(3) .
C5 C4 C3 119.1(4) .
C5 C4 H4 120.4(3) .
C3 C4 H4 120.4(3) .
N1 C5 C4 121.7(4) .
N1 C5 C6 113.7(4) .
C4 C5 C6 124.5(4) .
N2 C6 C9 119.4(4) .
N2 C6 C5 114.1(4) .
C9 C6 C5 126.4(4) .
N2 C7 C8 120.8(4) .
N2 C7 H7 119.6(3) .
C8 C7 H7 119.6(3) .
N3 C8 C7 120.7(4) .
N3 C8 H8 119.7(2) .
C7 C8 H8 119.7(3) .
N3 C9 C6 118.6(4) .
N3 C9 C10 114.0(4) .
C6 C9 C10 127.1(4) .
N4 C10 C11 121.3(4) .
N4 C10 C9 114.2(4) .
C11 C10 C9 124.2(4) .
C12 C11 C10 118.7(4) .
C12 C11 H11 120.6(3) .
C10 C11 H11 120.6(3) .
C13 C12 C11 120.2(4) .
C13 C12 H12 119.9(3) .
C11 C12 H12 119.9(3) .
C12 C13 C14 118.5(4) .
C12 C13 H13 120.8(3) .
C14 C13 H13 120.8(3) .
N4 C14 C13 122.3(4) .
N4 C14 H14 118.9(3) .
C13 C14 H14 118.9(3) .

loop_
_geom_bond_atom_site_label_1
_geom_bond_atom_site_label_2
_geom_bond_distance
_geom_bond_site_symmetry_2
Cu1 N1 2.024(4) .
Cu1 N2 2.088(3) .
Cu1 Cl2 2.2425(13) .
Cu1 Cl1 2.3043(12) .
Cu1 Cl1 2.5600(13) 4_565
Cu2 N4 2.024(4) .
Cu2 N3 2.049(3) .
Cu2 Cl3 2.2394(13) .
Cu2 Cl4 2.2708(12) .
Cu2 Cl4 2.7726(13) 3_654
Cl1 Cu1 2.5600(13) 4_566
N1 C1 1.343(5) .
N1 C5 1.351(5) .
N2 C7 1.335(5) .
N2 C6 1.352(5) .
N3 C8 1.332(5) .
N3 C9 1.351(5) .
N4 C14 1.338(6) .
N4 C10 1.354(5) .
C1 C2 1.373(6) .
C1 H1 0.95 .
C2 C3 1.379(6) .
C2 H2 0.95 .
C3 C4 1.382(6) .
C3 H3 0.95 .
C4 C5 1.374(6) .
C4 H4 0.95 .
C5 C6 1.465(6) .
C6 C9 1.418(6) .
C7 C8 1.380(6) .
C7 H7 0.95 .
C8 H8 0.95 .
C9 C10 1.474(6) .
C10 C11 1.390(6) .
C11 C12 1.381(6) .
C11 H11 0.95 .
C12 C13 1.361(6) .
C12 H12 0.95 .
C13 C14 1.395(6) .
C13 H13 0.95 .
C14 H14 0.95 .
